data_4106662
loop_
_publ_author_name
'Stephen D. J. McKinnon'
'Brian O. Patrick'
'A. B. P. Lever'
'Robin G. Hicks'

_publ_section_title
;
 Electronic Structure Investigations of Neutral and Charged Ruthenium
 Bis(\b-diketonate) Complexes of Redox-Active Verdazyl Radicals
;
_journal_name_full 'Journal of the American Chemical Society'
_journal_page_first 13587
_journal_page_last 13603
_journal_paper_doi 10.1021/ja204575u
_journal_volume 133
_journal_year 2011
_chemical_formula_sum 'C99 H115 B2 Cl3 N10 O11 Ru2'
_chemical_formula_weight 1951.12
_chemical_name_systematic
;
 ?
;
_space_group_IT_number 9
_symmetry_cell_setting monoclinic
_symmetry_space_group_name_Hall 'C -2yc'
_symmetry_space_group_name_H-M 'C 1 c 1'
_atom_sites_solution_hydrogens geom
_atom_sites_solution_primary direct
_atom_sites_solution_secondary difmap
_audit_creation_method SHELXL-97
_cell_angle_alpha 90.00
_cell_angle_beta 94.241(7)
_cell_angle_gamma 90.00
_cell_formula_units_Z 4
_cell_length_a 10.9465(16)
_cell_length_b 28.851(5)
_cell_length_c 32.054(5)
_cell_measurement_reflns_used 8035
_cell_measurement_temperature 173(2)
_cell_measurement_theta_max 21.98
_cell_measurement_theta_min 2.29
_cell_volume 10095(3)
_computing_structure_refinement 'SHELXL-97 (Sheldrick, 1997)'
_diffrn_ambient_temperature 173(2)
_diffrn_measured_fraction_theta_full 0.996
_diffrn_measured_fraction_theta_max 0.996
_diffrn_measurement_device_type 'Bruker X8 APEX II'
_diffrn_measurement_method 'area detector'
_diffrn_radiation_monochromator graphite
_diffrn_radiation_source 'fine-focus sealed tube'
_diffrn_radiation_type MoK\a
_diffrn_radiation_wavelength 0.71069
_diffrn_reflns_av_R_equivalents 0.0730
_diffrn_reflns_av_sigmaI/netI 0.0758
_diffrn_reflns_limit_h_max 10
_diffrn_reflns_limit_h_min -11
_diffrn_reflns_limit_k_max 30
_diffrn_reflns_limit_k_min 0
_diffrn_reflns_limit_l_max 34
_diffrn_reflns_limit_l_min -34
_diffrn_reflns_number 11639
_diffrn_reflns_theta_full 22.37
_diffrn_reflns_theta_max 22.37
_diffrn_reflns_theta_min 1.55
_exptl_absorpt_coefficient_mu 0.439
_exptl_absorpt_correction_T_max 0.987
_exptl_absorpt_correction_T_min 0.834
_exptl_absorpt_correction_type multi-scan
_exptl_crystal_colour red
_exptl_crystal_density_diffrn 1.284
_exptl_crystal_description plate
_exptl_crystal_F_000 4064
_exptl_crystal_size_max 0.35
_exptl_crystal_size_mid 0.18
_exptl_crystal_size_min 0.03
_platon_squeeze_details
;
;
_refine_diff_density_max 0.382
_refine_diff_density_min -1.034
_refine_diff_density_rms 0.064
_refine_ls_abs_structure_details 'Flack H D (1983), Acta Cryst. A39, 876-881'
_refine_ls_abs_structure_Flack 0.47(3)
_refine_ls_extinction_method none
_refine_ls_goodness_of_fit_ref 1.002
_refine_ls_hydrogen_treatment constr
_refine_ls_matrix_type full
_refine_ls_number_parameters 1102
_refine_ls_number_reflns 11639
_refine_ls_number_restraints 2
_refine_ls_restrained_S_all 1.002
_refine_ls_R_factor_all 0.0644
_refine_ls_R_factor_gt 0.0460
_refine_ls_shift/su_max 0.140
_refine_ls_shift/su_mean 0.003
_refine_ls_structure_factor_coef Fsqd
_refine_ls_weighting_details 'calc w=1/[\s^2^(Fo^2^)+(0.0493P)^2^+0.0000P] where P=(Fo^2^+2Fc^2^)/3'
_refine_ls_weighting_scheme calc
_refine_ls_wR_factor_gt 0.0894
_refine_ls_wR_factor_ref 0.0948
_reflns_number_gt 9489
_reflns_number_total 11639
_reflns_threshold_expression >2sigma(I)
_cod_data_source_file ja204575u_si_001.cif
_cod_data_source_block rh063
_cod_database_code 4106662

loop_
_symmetry_equiv_pos_as_xyz
'x, y, z'
'x, -y, z+1/2'
'x+1/2, y+1/2, z'
'x+1/2, -y+1/2, z+1/2'

loop_
_atom_site_label
_atom_site_type_symbol
_atom_site_fract_x
_atom_site_fract_y
_atom_site_fract_z
_atom_site_U_iso_or_equiv
_atom_site_adp_type
_atom_site_occupancy
_atom_site_symmetry_multiplicity
_atom_site_calc_flag
_atom_site_refinement_flags
C1 C 0.4842(6) 0.4813(2) 0.5428(2) 0.0220(18) Uani 1 1 d .
C2 C 0.4388(6) 0.5656(3) 0.5039(2) 0.0284(18) Uani 1 1 d .
C3 C 0.2367(6) 0.5698(2) 0.5366(2) 0.0276(17) Uani 1 1 d .
H3 H 0.1916 0.5502 0.5561 0.033 Uiso 1 1 calc R
C4 C 0.2536(6) 0.6173(2) 0.5571(2) 0.040(2) Uani 1 1 d .
H4A H 0.3013 0.6141 0.5841 0.059 Uiso 1 1 calc R
H4B H 0.1732 0.6306 0.5617 0.059 Uiso 1 1 calc R
H4C H 0.2971 0.6379 0.5389 0.059 Uiso 1 1 calc R
C5 C 0.1595(7) 0.5701(3) 0.4945(2) 0.052(2) Uani 1 1 d .
H5A H 0.1893 0.5945 0.4766 0.079 Uiso 1 1 calc R
H5B H 0.0736 0.5760 0.4994 0.079 Uiso 1 1 calc R
H5C H 0.1665 0.5400 0.4808 0.079 Uiso 1 1 calc R
C6 C 0.6359(6) 0.5553(2) 0.4695(2) 0.0293(17) Uani 1 1 d .
H6 H 0.6382 0.5899 0.4701 0.035 Uiso 1 1 calc R
C7 C 0.5930(7) 0.5399(3) 0.4258(2) 0.055(2) Uani 1 1 d .
H7A H 0.6475 0.5527 0.4058 0.082 Uiso 1 1 calc R
H7B H 0.5093 0.5511 0.4189 0.082 Uiso 1 1 calc R
H7C H 0.5943 0.5060 0.4243 0.082 Uiso 1 1 calc R
C9 C 0.7621(6) 0.5372(2) 0.4832(2) 0.0348(19) Uani 1 1 d .
H9A H 0.7837 0.5464 0.5122 0.052 Uiso 1 1 calc R
H9B H 0.8220 0.5501 0.4651 0.052 Uiso 1 1 calc R
H9C H 0.7625 0.5033 0.4812 0.052 Uiso 1 1 calc R
C12 C 0.5770(7) 0.4009(2) 0.5443(2) 0.039(2) Uani 1 1 d .
H12 H 0.6391 0.4100 0.5268 0.047 Uiso 1 1 calc R
C13 C 0.5662(7) 0.3553(3) 0.5570(3) 0.048(2) Uani 1 1 d .
H13 H 0.6204 0.3324 0.5477 0.058 Uiso 1 1 calc R
C14 C 0.4768(7) 0.3434(2) 0.5829(2) 0.038(2) Uani 1 1 d .
H14 H 0.4699 0.3122 0.5920 0.046 Uiso 1 1 calc R
C15 C 0.3972(6) 0.3766(2) 0.5959(2) 0.0299(18) Uani 1 1 d .
H15 H 0.3352 0.3680 0.6136 0.036 Uiso 1 1 calc R
C21 C -0.0588(7) 0.4502(3) 0.5507(3) 0.044(2) Uani 1 1 d .
H21A H -0.0536 0.4765 0.5316 0.066 Uiso 1 1 calc R
H21B H -0.1353 0.4521 0.5647 0.066 Uiso 1 1 calc R
H21C H -0.0573 0.4212 0.5349 0.066 Uiso 1 1 calc R
C22 C 0.0481(6) 0.4514(2) 0.5829(2) 0.0299(18) Uani 1 1 d .
C23 C 0.0351(6) 0.4402(2) 0.6250(2) 0.0339(19) Uani 1 1 d .
H23 H -0.0460 0.4375 0.6334 0.041 Uiso 1 1 calc R
C24 C 0.1297(7) 0.4328(2) 0.6555(2) 0.0265(17) Uani 1 1 d .
C25 C 0.1041(7) 0.4095(3) 0.6968(2) 0.041(2) Uani 1 1 d .
H25A H 0.1165 0.3760 0.6945 0.061 Uiso 1 1 calc R
H25B H 0.0193 0.4157 0.7030 0.061 Uiso 1 1 calc R
H25C H 0.1601 0.4220 0.7193 0.061 Uiso 1 1 calc R
C31 C 0.1485(6) 0.5886(3) 0.6715(2) 0.041(2) Uani 1 1 d .
H31A H 0.1369 0.6132 0.6504 0.062 Uiso 1 1 calc R
H31B H 0.1780 0.6023 0.6984 0.062 Uiso 1 1 calc R
H31C H 0.0704 0.5729 0.6745 0.062 Uiso 1 1 calc R
C32 C 0.2429(6) 0.5536(2) 0.6577(2) 0.0241(18) Uani 1 1 d .
C33 C 0.3544(7) 0.5479(3) 0.6822(2) 0.0336(19) Uani 1 1 d .
H33 H 0.3650 0.5665 0.7067 0.040 Uiso 1 1 calc R
C34 C 0.4493(6) 0.5188(2) 0.6747(2) 0.0282(17) Uani 1 1 d .
C35 C 0.5608(6) 0.5198(3) 0.7057(2) 0.043(2) Uani 1 1 d .
H35A H 0.5900 0.4881 0.7111 0.064 Uiso 1 1 calc R
H35B H 0.5388 0.5339 0.7320 0.064 Uiso 1 1 calc R
H35C H 0.6257 0.5381 0.6941 0.064 Uiso 1 1 calc R
C41 C 0.5245(7) 0.7258(2) 0.8383(2) 0.027(2) Uani 1 1 d .
C42 C 0.5737(7) 0.6429(2) 0.8788(2) 0.035(2) Uani 1 1 d .
C43 C 0.7606(6) 0.6330(3) 0.8390(2) 0.036(2) Uani 1 1 d .
H43 H 0.8011 0.6504 0.8168 0.044 Uiso 1 1 calc R
C44 C 0.7299(8) 0.5847(3) 0.8214(3) 0.058(3) Uani 1 1 d .
H44A H 0.8055 0.5691 0.8148 0.086 Uiso 1 1 calc R
H44B H 0.6751 0.5876 0.7960 0.086 Uiso 1 1 calc R
H44C H 0.6895 0.5666 0.8423 0.086 Uiso 1 1 calc R
C45 C 0.8497(7) 0.6332(3) 0.8783(3) 0.062(3) Uani 1 1 d .
H45A H 0.8643 0.6653 0.8876 0.093 Uiso 1 1 calc R
H45B H 0.9275 0.6191 0.8718 0.093 Uiso 1 1 calc R
H45C H 0.8143 0.6156 0.9005 0.093 Uiso 1 1 calc R
C46 C 0.3866(7) 0.6571(3) 0.9178(2) 0.044(2) Uani 1 1 d .
H46 H 0.3933 0.6230 0.9229 0.053 Uiso 1 1 calc R
C47 C 0.2540(8) 0.6682(3) 0.9018(3) 0.060(3) Uani 1 1 d .
H47A H 0.2435 0.7019 0.8996 0.089 Uiso 1 1 calc R
H47B H 0.1977 0.6558 0.9214 0.089 Uiso 1 1 calc R
H47C H 0.2362 0.6540 0.8743 0.089 Uiso 1 1 calc R
C48 C 0.4282(8) 0.6818(4) 0.9575(3) 0.081(3) Uani 1 1 d .
H48A H 0.4193 0.7153 0.9533 0.122 Uiso 1 1 calc R
H48B H 0.5144 0.6744 0.9650 0.122 Uiso 1 1 calc R
H48C H 0.3782 0.6719 0.9800 0.122 Uiso 1 1 calc R
C51 C 0.5180(7) 0.7733(2) 0.8239(2) 0.0298(19) Uani 1 1 d .
C52 C 0.4344(7) 0.8061(2) 0.8375(2) 0.045(2) Uani 1 1 d .
H52 H 0.3727 0.7970 0.8552 0.054 Uiso 1 1 calc R
C53 C 0.4433(8) 0.8513(3) 0.8248(2) 0.051(3) Uani 1 1 d .
H53 H 0.3864 0.8738 0.8331 0.061 Uiso 1 1 calc R
C54 C 0.5383(8) 0.8644(3) 0.7992(2) 0.044(2) Uani 1 1 d .
H54 H 0.5502 0.8958 0.7916 0.053 Uiso 1 1 calc R
C55 C 0.6120(7) 0.8296(2) 0.7861(2) 0.0312(18) Uani 1 1 d .
H55 H 0.6728 0.8377 0.7677 0.037 Uiso 1 1 calc R
C61 C 0.9056(7) 0.7985(3) 0.6869(3) 0.050(2) Uani 1 1 d .
H61A H 0.8740 0.7782 0.6640 0.075 Uiso 1 1 calc R
H61B H 0.9943 0.8022 0.6857 0.075 Uiso 1 1 calc R
H61C H 0.8657 0.8288 0.6840 0.075 Uiso 1 1 calc R
C62 C 0.8794(7) 0.7773(2) 0.7280(3) 0.037(2) Uani 1 1 d .
C63 C 0.9705(7) 0.7689(3) 0.7597(3) 0.041(2) Uani 1 1 d .
H63 H 1.0525 0.7727 0.7525 0.049 Uiso 1 1 calc R
C64 C 0.9553(6) 0.7555(2) 0.8006(3) 0.0340(19) Uani 1 1 d .
C65 C 1.0650(8) 0.7572(3) 0.8336(3) 0.065(3) Uani 1 1 d .
H65A H 1.0353 0.7555 0.8617 0.098 Uiso 1 1 calc R
H65B H 1.1099 0.7863 0.8307 0.098 Uiso 1 1 calc R
H65C H 1.1196 0.7310 0.8294 0.098 Uiso 1 1 calc R
C71 C 0.8507(6) 0.6151(3) 0.7085(2) 0.043(2) Uani 1 1 d .
H71A H 0.9338 0.6244 0.7186 0.064 Uiso 1 1 calc R
H71B H 0.8449 0.6135 0.6779 0.064 Uiso 1 1 calc R
H71C H 0.8327 0.5845 0.7199 0.064 Uiso 1 1 calc R
C72 C 0.7601(7) 0.6499(2) 0.7225(2) 0.0311(19) Uani 1 1 d .
C73 C 0.6430(7) 0.6534(2) 0.7012(2) 0.0335(19) Uani 1 1 d .
H73 H 0.6255 0.6318 0.6793 0.040 Uiso 1 1 calc R
C74 C 0.5491(6) 0.6850(3) 0.7083(2) 0.0287(17) Uani 1 1 d .
C75 C 0.4315(6) 0.6841(3) 0.6790(2) 0.044(2) Uani 1 1 d .
H75A H 0.3633 0.6967 0.6936 0.066 Uiso 1 1 calc R
H75B H 0.4129 0.6521 0.6704 0.066 Uiso 1 1 calc R
H75C H 0.4432 0.7030 0.6542 0.066 Uiso 1 1 calc R
C80 C 0.2671(7) 0.4723(3) 0.8210(3) 0.036(2) Uani 1 1 d .
C81 C 0.3167(7) 0.4670(3) 0.7820(3) 0.042(2) Uani 1 1 d .
H81 H 0.3015 0.4909 0.7619 0.050 Uiso 1 1 calc R
C82 C 0.3866(8) 0.4292(3) 0.7707(4) 0.072(3) Uani 1 1 d .
H82 H 0.4162 0.4275 0.7436 0.086 Uiso 1 1 calc R
C83 C 0.4123(8) 0.3938(3) 0.8003(4) 0.076(3) Uani 1 1 d .
H83 H 0.4625 0.3683 0.7937 0.091 Uiso 1 1 calc R
C84 C 0.3635(9) 0.3964(3) 0.8392(4) 0.072(3) Uani 1 1 d .
H84 H 0.3778 0.3720 0.8589 0.086 Uiso 1 1 calc R
C85 C 0.2926(7) 0.4353(3) 0.8495(3) 0.046(2) Uani 1 1 d .
H85 H 0.2613 0.4366 0.8763 0.056 Uiso 1 1 calc R
C86 C 0.0371(6) 0.4994(2) 0.8146(2) 0.0318(19) Uani 1 1 d .
C87 C -0.0047(7) 0.5027(2) 0.7715(2) 0.0352(19) Uani 1 1 d .
H87 H 0.0478 0.5163 0.7526 0.042 Uiso 1 1 calc R
C88 C -0.1226(8) 0.4863(3) 0.7553(3) 0.052(3) Uani 1 1 d .
H88 H -0.1463 0.4888 0.7263 0.063 Uiso 1 1 calc R
C89 C -0.2025(8) 0.4667(3) 0.7825(4) 0.055(3) Uani 1 1 d .
H89 H -0.2811 0.4560 0.7722 0.066 Uiso 1 1 calc R
C90 C -0.1654(8) 0.4631(3) 0.8247(3) 0.046(2) Uani 1 1 d .
H90 H -0.2201 0.4506 0.8435 0.055 Uiso 1 1 calc R
C91 C -0.0488(8) 0.4775(2) 0.8401(3) 0.041(2) Uani 1 1 d .
H91 H -0.0251 0.4726 0.8689 0.049 Uiso 1 1 calc R
C92 C 0.1902(6) 0.5290(2) 0.8822(2) 0.0312(18) Uani 1 1 d .
C93 C 0.0928(7) 0.5472(3) 0.9053(3) 0.042(2) Uani 1 1 d .
H93 H 0.0127 0.5498 0.8919 0.050 Uiso 1 1 calc R
C94 C 0.1130(9) 0.5611(3) 0.9465(3) 0.054(2) Uani 1 1 d .
H94 H 0.0457 0.5724 0.9607 0.065 Uiso 1 1 calc R
C95 C 0.2286(10) 0.5594(3) 0.9684(3) 0.056(3) Uani 1 1 d .
H95 H 0.2415 0.5688 0.9967 0.067 Uiso 1 1 calc R
C96 C 0.3241(8) 0.5428(3) 0.9456(3) 0.049(2) Uani 1 1 d .
H96 H 0.4041 0.5411 0.9592 0.059 Uiso 1 1 calc R
C97 C 0.3072(7) 0.5286(2) 0.9040(2) 0.037(2) Uani 1 1 d .
H97 H 0.3759 0.5185 0.8900 0.045 Uiso 1 1 calc R
C98 C 0.2120(6) 0.5654(2) 0.8090(2) 0.0292(17) Uani 1 1 d .
C99 C 0.1242(7) 0.6006(2) 0.7981(2) 0.0316(18) Uani 1 1 d .
H99 H 0.0402 0.5944 0.8014 0.038 Uiso 1 1 calc R
C100 C 0.1561(7) 0.6440(2) 0.7826(2) 0.035(2) Uani 1 1 d .
H100 H 0.0940 0.6663 0.7759 0.042 Uiso 1 1 calc R
C101 C 0.2757(9) 0.6546(3) 0.7771(2) 0.050(2) Uani 1 1 d .
H101 H 0.2970 0.6840 0.7664 0.060 Uiso 1 1 calc R
C102 C 0.3644(7) 0.6220(3) 0.7873(2) 0.043(2) Uani 1 1 d .
H102 H 0.4474 0.6293 0.7834 0.052 Uiso 1 1 calc R
C103 C 0.3364(7) 0.5784(3) 0.8032(2) 0.0319(19) Uani 1 1 d .
H103 H 0.4007 0.5571 0.8103 0.038 Uiso 1 1 calc R
C104 C 0.7880(6) 0.6807(2) 0.5035(2) 0.0313(18) Uani 1 1 d .
C105 C 0.8741(7) 0.6590(3) 0.4803(2) 0.032(2) Uani 1 1 d .
H105 H 0.9520 0.6518 0.4938 0.038 Uiso 1 1 calc R
C106 C 0.8515(7) 0.6473(3) 0.4380(3) 0.045(2) Uani 1 1 d .
H106 H 0.9139 0.6328 0.4235 0.054 Uiso 1 1 calc R
C107 C 0.7383(7) 0.6568(2) 0.4169(2) 0.038(2) Uani 1 1 d .
H107 H 0.7231 0.6490 0.3882 0.046 Uiso 1 1 calc R
C108 C 0.6491(7) 0.6776(3) 0.4384(2) 0.043(2) Uani 1 1 d .
H108 H 0.5709 0.6835 0.4246 0.051 Uiso 1 1 calc R
C109 C 0.6723(7) 0.6904(3) 0.4810(2) 0.037(2) Uani 1 1 d .
H109 H 0.6102 0.7057 0.4950 0.044 Uiso 1 1 calc R
C110 C 0.7250(6) 0.7341(2) 0.5699(3) 0.031(2) Uani 1 1 d .
C111 C 0.7104(7) 0.7744(3) 0.5457(3) 0.047(2) Uani 1 1 d .
H111 H 0.7441 0.7754 0.5193 0.056 Uiso 1 1 calc R
C211 C 0.4945(6) 0.4331(2) 0.5579(2) 0.0225(17) Uani 1 1 d .
C112 C 0.6462(9) 0.8141(3) 0.5595(4) 0.069(3) Uani 1 1 d .
H112 H 0.6356 0.8407 0.5421 0.083 Uiso 1 1 calc R
C113 C 0.5984(8) 0.8136(3) 0.5995(4) 0.065(3) Uani 1 1 d .
H113 H 0.5569 0.8399 0.6095 0.078 Uiso 1 1 calc R
C114 C 0.6131(7) 0.7753(3) 0.6228(3) 0.057(3) Uani 1 1 d .
H114 H 0.5791 0.7744 0.6492 0.068 Uiso 1 1 calc R
C115 C 0.6778(7) 0.7358(3) 0.6094(3) 0.037(2) Uani 1 1 d .
H115 H 0.6893 0.7100 0.6277 0.045 Uiso 1 1 calc R
C116 C 0.7763(6) 0.6401(2) 0.5756(2) 0.0275(17) Uani 1 1 d .
C117 C 0.6537(7) 0.6256(3) 0.5811(2) 0.0360(19) Uani 1 1 d .
H117 H 0.5889 0.6466 0.5738 0.043 Uiso 1 1 calc R
C118 C 0.6244(7) 0.5821(3) 0.5968(2) 0.036(2) Uani 1 1 d .
H118 H 0.5418 0.5743 0.6009 0.044 Uiso 1 1 calc R
C119 C 0.7174(8) 0.5505(3) 0.6063(2) 0.041(2) Uani 1 1 d .
H119 H 0.6979 0.5206 0.6165 0.049 Uiso 1 1 calc R
C120 C 0.8410(7) 0.5617(3) 0.6010(3) 0.047(3) Uani 1 1 d .
H120 H 0.9052 0.5402 0.6075 0.057 Uiso 1 1 calc R
C121 C 0.8643(6) 0.6059(2) 0.5860(2) 0.0280(18) Uani 1 1 d .
H121 H 0.9473 0.6136 0.5824 0.034 Uiso 1 1 calc R
C122 C 0.9540(6) 0.7061(2) 0.5695(2) 0.0278(18) Uani 1 1 d .
C123 C 0.9960(7) 0.7033(2) 0.6116(3) 0.041(2) Uani 1 1 d .
H123 H 0.9428 0.6908 0.6309 0.049 Uiso 1 1 calc R
C124 C 1.1113(8) 0.7180(3) 0.6267(3) 0.051(3) Uani 1 1 d .
H124 H 1.1351 0.7162 0.6557 0.062 Uiso 1 1 calc R
C125 C 1.1936(8) 0.7356(3) 0.5987(4) 0.050(3) Uani 1 1 d .
H125 H 1.2741 0.7448 0.6084 0.060 Uiso 1 1 calc R
C126 C 1.1551(7) 0.7391(2) 0.5580(3) 0.047(3) Uani 1 1 d .
H126 H 1.2084 0.7516 0.5388 0.056 Uiso 1 1 calc R
C127 C 1.0364(7) 0.7245(2) 0.5434(3) 0.036(2) Uani 1 1 d .
H127 H 1.0122 0.7274 0.5145 0.043 Uiso 1 1 calc R
C128 C 0.8615(9) 0.6698(3) 0.9918(3) 0.094(3) Uiso 1 1 d .
H12A H 0.8377 0.6736 1.0205 0.141 Uiso 1 1 calc R
H12B H 0.9355 0.6507 0.9920 0.141 Uiso 1 1 calc R
H12C H 0.7949 0.6547 0.9748 0.141 Uiso 1 1 calc R
O6 O 0.7779(7) 0.7334(2) 0.9568(2) 0.086(2) Uiso 1 1 d .
C130 C 0.8020(13) 0.7797(5) 0.9397(4) 0.133(5) Uiso 1 1 d .
H13A H 0.8425 0.7997 0.9617 0.159 Uiso 1 1 calc R
H13B H 0.8562 0.7772 0.9164 0.159 Uiso 1 1 calc R
B1 B 0.1759(7) 0.5162(3) 0.8321(2) 0.030(2) Uani 1 1 d .
B2 B 0.8088(7) 0.6898(3) 0.5549(3) 0.028(2) Uani 1 1 d .
N1 N 0.3575(5) 0.54656(19) 0.53200(17) 0.0247(14) Uani 1 1 d .
N2 N 0.3831(5) 0.50688(18) 0.55607(17) 0.0200(14) Uani 1 1 d .
N3 N 0.5451(5) 0.53869(18) 0.50012(17) 0.0243(14) Uani 1 1 d .
N4 N 0.5630(5) 0.49603(18) 0.51600(17) 0.0256(14) Uani 1 1 d .
N11 N 0.4064(5) 0.42112(18) 0.58359(16) 0.0218(13) Uani 1 1 d .
N21 N 0.6468(5) 0.65957(19) 0.84770(17) 0.0283(15) Uani 1 1 d .
N22 N 0.6216(5) 0.69889(19) 0.82457(18) 0.0238(14) Uani 1 1 d .
N23 N 0.4700(5) 0.66987(19) 0.88424(17) 0.0306(15) Uani 1 1 d .
N24 N 0.4519(5) 0.7120(2) 0.86695(18) 0.0280(14) Uani 1 1 d .
N31 N 0.6039(5) 0.78512(17) 0.79741(16) 0.0216(14) Uani 1 1 d .
O1 O 0.4181(4) 0.60107(17) 0.48529(16) 0.0431(14) Uani 1 1 d .
O31 O 0.5989(5) 0.6085(2) 0.89849(18) 0.0603(18) Uani 1 1 d .
O11 O 0.1512(4) 0.46037(17) 0.56700(14) 0.0286(12) Uani 1 1 d .
O12 O 0.2443(4) 0.44017(16) 0.65069(13) 0.0274(11) Uani 1 1 d .
O21 O 0.2088(4) 0.53166(15) 0.62438(14) 0.0269(12) Uani 1 1 d .
O22 O 0.4535(4) 0.48968(17) 0.64353(15) 0.0258(12) Uani 1 1 d .
O41 O 0.7641(4) 0.76650(16) 0.73085(14) 0.0304(12) Uani 1 1 d .
O42 O 0.8520(4) 0.74357(17) 0.81504(15) 0.0307(12) Uani 1 1 d .
O51 O 0.7973(4) 0.67537(16) 0.75462(14) 0.0264(11) Uani 1 1 d .
O52 O 0.5506(4) 0.71665(17) 0.73695(14) 0.0256(12) Uani 1 1 d .
Ru1 Ru 0.30720(4) 0.476963(17) 0.602784(16) 0.01982(14) Uani 1 1 d .
Ru11 Ru 0.69929(4) 0.728979(18) 0.777425(17) 0.02201(16) Uani 1 1 d .
C129 C 0.8858(10) 0.7152(4) 0.9741(3) 0.090(3) Uiso 1 1 d .
H12D H 0.9215 0.7360 0.9963 0.108 Uiso 1 1 calc R
H12E H 0.9452 0.7121 0.9524 0.108 Uiso 1 1 calc R
C131 C 0.6883(12) 0.7984(4) 0.9254(4) 0.133(5) Uiso 1 1 d .
H13C H 0.6412 0.7752 0.9087 0.200 Uiso 1 1 calc R
H13D H 0.7011 0.8257 0.9081 0.200 Uiso 1 1 calc R
H13E H 0.6430 0.8074 0.9494 0.200 Uiso 1 1 calc R

loop_
_atom_site_aniso_label
_atom_site_aniso_U_11
_atom_site_aniso_U_22
_atom_site_aniso_U_33
_atom_site_aniso_U_23
_atom_site_aniso_U_13
_atom_site_aniso_U_12
C1 0.025(5) 0.027(5) 0.016(5) -0.001(3) 0.009(4) 0.004(3)
C2 0.039(5) 0.026(5) 0.020(4) 0.004(4) 0.002(4) 0.001(4)
C3 0.026(4) 0.013(4) 0.045(5) 0.006(3) 0.007(3) 0.008(3)
C4 0.037(5) 0.029(5) 0.055(6) 0.004(4) 0.010(4) 0.006(3)
C5 0.043(5) 0.050(6) 0.060(6) 0.007(5) -0.018(4) 0.011(4)
C6 0.034(4) 0.026(4) 0.029(5) 0.012(3) 0.010(3) -0.008(3)
C7 0.037(5) 0.102(7) 0.025(5) 0.020(5) 0.002(4) -0.011(4)
C9 0.026(4) 0.045(5) 0.036(5) 0.008(4) 0.018(3) -0.007(3)
C12 0.050(5) 0.016(5) 0.054(6) -0.005(4) 0.025(4) 0.001(4)
C13 0.060(6) 0.022(5) 0.065(6) -0.005(4) 0.020(5) 0.012(4)
C14 0.046(5) 0.024(5) 0.047(6) 0.005(4) 0.023(4) 0.003(4)
C15 0.032(5) 0.029(5) 0.030(5) 0.006(4) 0.007(3) 0.004(4)
C21 0.029(5) 0.046(6) 0.055(6) -0.019(5) -0.010(4) 0.001(4)
C22 0.019(4) 0.028(5) 0.042(6) -0.015(4) 0.004(4) -0.002(3)
C23 0.017(4) 0.043(5) 0.044(5) -0.011(4) 0.013(4) -0.005(3)
C24 0.029(5) 0.028(4) 0.022(4) -0.015(3) 0.001(3) -0.004(3)
C25 0.057(6) 0.043(5) 0.024(5) 0.003(4) 0.013(4) -0.016(4)
C31 0.034(5) 0.048(5) 0.043(5) -0.020(4) 0.005(4) 0.019(4)
C32 0.023(4) 0.036(5) 0.014(4) -0.004(4) 0.007(3) -0.014(3)
C33 0.037(5) 0.038(5) 0.026(5) -0.013(4) 0.003(4) -0.003(4)
C34 0.027(4) 0.030(4) 0.028(4) -0.005(4) 0.005(3) -0.005(3)
C35 0.023(4) 0.062(6) 0.042(5) 0.011(4) -0.011(4) -0.010(4)
C41 0.035(5) 0.021(5) 0.024(5) -0.011(3) -0.005(4) 0.005(3)
C42 0.044(5) 0.021(4) 0.043(6) 0.015(4) 0.018(4) 0.014(4)
C43 0.033(5) 0.041(5) 0.036(5) 0.001(4) 0.014(4) 0.021(4)
C44 0.076(7) 0.033(5) 0.069(7) 0.008(5) 0.035(5) 0.020(4)
C45 0.047(6) 0.075(7) 0.064(7) 0.008(5) -0.004(5) 0.018(5)
C46 0.063(6) 0.037(5) 0.037(5) 0.012(4) 0.031(4) 0.012(4)
C47 0.062(6) 0.074(7) 0.045(6) 0.014(5) 0.013(4) -0.018(5)
C48 0.064(7) 0.147(10) 0.036(6) -0.003(6) 0.026(5) 0.014(6)
C51 0.043(5) 0.021(4) 0.026(5) 0.000(4) 0.006(4) 0.002(4)
C52 0.061(6) 0.025(5) 0.053(6) 0.012(4) 0.037(5) 0.018(4)
C53 0.079(7) 0.027(5) 0.054(6) 0.019(4) 0.045(5) 0.025(4)
C54 0.069(6) 0.024(5) 0.042(6) 0.004(4) 0.013(5) 0.003(4)
C55 0.046(5) 0.017(4) 0.032(5) -0.007(4) 0.013(4) -0.004(4)
C61 0.038(5) 0.070(7) 0.045(6) 0.008(5) 0.020(4) -0.008(4)
C62 0.037(6) 0.017(4) 0.061(6) 0.004(4) 0.021(5) 0.012(4)
C63 0.021(4) 0.054(5) 0.047(6) -0.004(5) 0.001(4) 0.001(4)
C64 0.026(5) 0.028(5) 0.046(6) -0.011(4) -0.007(4) 0.004(3)
C65 0.035(6) 0.085(8) 0.073(8) -0.004(6) -0.013(5) 0.004(5)
C71 0.040(5) 0.049(5) 0.040(5) -0.014(4) 0.007(4) 0.010(4)
C72 0.043(5) 0.027(5) 0.025(5) -0.005(4) 0.015(4) 0.011(4)
C73 0.041(5) 0.031(5) 0.027(5) -0.015(4) -0.009(4) 0.003(4)
C74 0.025(4) 0.037(5) 0.025(4) 0.008(4) 0.004(3) -0.007(4)
C75 0.034(5) 0.057(6) 0.039(5) -0.009(4) -0.014(4) -0.007(4)
C80 0.025(5) 0.046(5) 0.035(5) -0.010(4) -0.006(4) -0.005(3)
C81 0.034(5) 0.045(5) 0.046(6) -0.014(5) -0.005(4) 0.007(4)
C82 0.048(6) 0.057(7) 0.112(9) -0.061(7) 0.016(5) 0.008(5)
C83 0.052(7) 0.043(7) 0.130(11) -0.027(7) -0.009(7) 0.017(5)
C84 0.064(7) 0.034(6) 0.113(10) -0.001(6) -0.015(6) 0.013(5)
C85 0.042(5) 0.032(5) 0.063(6) 0.007(4) -0.008(4) 0.009(4)
C86 0.030(4) 0.022(4) 0.045(5) -0.005(4) 0.009(4) 0.008(3)
C87 0.034(5) 0.028(5) 0.042(6) -0.011(4) -0.009(4) -0.004(4)
C88 0.056(7) 0.035(5) 0.061(7) -0.007(5) -0.027(5) 0.022(5)
C89 0.027(5) 0.024(5) 0.115(10) -0.013(6) 0.003(6) -0.001(4)
C90 0.035(6) 0.033(5) 0.072(7) 0.014(5) 0.012(5) 0.009(4)
C91 0.042(6) 0.024(5) 0.057(6) 0.001(4) 0.005(5) 0.009(4)
C92 0.036(5) 0.023(4) 0.034(5) 0.004(4) 0.003(4) -0.001(3)
C93 0.046(5) 0.033(5) 0.047(6) 0.006(4) 0.008(4) 0.007(4)
C94 0.096(8) 0.043(5) 0.026(5) -0.007(4) 0.024(5) 0.005(5)
C95 0.102(8) 0.037(5) 0.027(5) 0.015(4) -0.001(6) 0.004(5)
C96 0.062(6) 0.049(5) 0.035(6) 0.012(4) -0.011(5) 0.004(4)
C97 0.053(6) 0.029(5) 0.030(5) 0.005(4) 0.002(4) 0.006(4)
C98 0.030(4) 0.036(4) 0.022(4) -0.008(3) 0.001(3) 0.002(3)
C99 0.031(4) 0.030(5) 0.034(5) -0.011(4) 0.008(3) 0.002(3)
C100 0.051(6) 0.015(4) 0.038(5) 0.004(4) -0.004(4) 0.003(4)
C101 0.080(7) 0.039(6) 0.033(5) -0.005(4) 0.019(5) -0.009(5)
C102 0.036(5) 0.050(6) 0.044(6) -0.009(4) 0.004(4) -0.014(4)
C103 0.035(5) 0.032(5) 0.028(5) -0.014(4) -0.002(4) -0.006(4)
C104 0.029(4) 0.032(4) 0.032(5) 0.015(4) 0.001(3) -0.007(3)
C105 0.025(5) 0.037(5) 0.035(5) 0.007(4) 0.010(4) 0.009(4)
C106 0.045(5) 0.047(5) 0.045(6) 0.016(4) 0.016(4) 0.013(4)
C107 0.054(6) 0.047(5) 0.015(4) 0.005(4) 0.011(4) -0.011(4)
C108 0.039(5) 0.056(5) 0.033(5) 0.019(4) 0.003(4) -0.006(4)
C109 0.038(5) 0.043(5) 0.031(5) 0.013(4) 0.006(4) -0.007(4)
C110 0.016(4) 0.034(5) 0.043(6) -0.003(4) -0.001(4) -0.001(3)
C111 0.043(5) 0.025(5) 0.071(6) 0.003(5) -0.003(4) -0.001(4)
C211 0.024(4) 0.017(4) 0.026(4) -0.002(3) -0.001(3) 0.001(3)
C112 0.069(7) 0.032(6) 0.102(10) 0.008(6) -0.033(6) -0.001(5)
C113 0.058(6) 0.040(6) 0.095(9) -0.022(6) -0.010(6) 0.017(5)
C114 0.046(6) 0.054(6) 0.071(7) -0.028(6) 0.009(5) 0.013(5)
C115 0.036(5) 0.028(5) 0.047(6) -0.004(4) -0.002(4) -0.002(4)
C116 0.040(5) 0.025(4) 0.017(4) -0.001(3) -0.001(3) -0.001(4)
C117 0.030(5) 0.044(5) 0.033(5) -0.001(4) 0.003(3) -0.006(4)
C118 0.044(5) 0.043(5) 0.023(5) -0.004(4) 0.005(4) -0.027(4)
C119 0.072(7) 0.022(5) 0.027(5) -0.001(4) -0.002(4) -0.018(4)
C120 0.042(6) 0.067(7) 0.034(5) -0.007(5) 0.009(4) 0.007(4)
C121 0.024(4) 0.025(4) 0.034(5) 0.010(4) -0.001(3) -0.001(3)
C122 0.023(4) 0.016(4) 0.044(5) 0.005(4) -0.002(4) 0.006(3)
C123 0.043(5) 0.024(5) 0.054(6) 0.005(4) -0.010(4) 0.010(4)
C124 0.047(6) 0.039(5) 0.063(7) 0.006(5) -0.026(5) 0.000(4)
C125 0.035(6) 0.025(5) 0.085(8) 0.010(5) -0.024(6) 0.003(4)
C126 0.033(6) 0.012(4) 0.097(9) 0.005(5) 0.016(5) 0.006(4)
C127 0.027(5) 0.018(4) 0.062(6) -0.008(4) -0.001(4) 0.004(3)
B1 0.031(5) 0.031(5) 0.029(5) 0.005(4) 0.003(4) -0.005(4)
B2 0.028(5) 0.016(5) 0.040(6) 0.003(4) -0.001(4) -0.001(4)
N1 0.024(4) 0.028(4) 0.023(4) 0.005(3) 0.007(3) 0.006(3)
N2 0.028(4) 0.013(3) 0.018(4) -0.002(3) -0.007(3) 0.006(3)
N3 0.027(4) 0.020(3) 0.027(4) 0.002(3) 0.012(3) -0.001(3)
N4 0.033(4) 0.012(3) 0.032(4) 0.003(3) 0.002(3) 0.004(3)
N11 0.020(3) 0.023(4) 0.022(4) 0.004(3) 0.001(3) -0.007(2)
N21 0.037(4) 0.021(4) 0.027(4) 0.004(3) 0.006(3) 0.010(3)
N22 0.031(4) 0.018(3) 0.024(4) 0.001(3) 0.012(3) 0.007(3)
N23 0.045(4) 0.024(4) 0.024(4) 0.007(3) 0.016(3) 0.002(3)
N24 0.035(4) 0.025(4) 0.024(4) 0.005(3) 0.007(3) 0.003(3)
N31 0.034(4) 0.016(3) 0.015(3) 0.004(3) 0.003(3) -0.003(2)
O1 0.046(3) 0.031(3) 0.054(4) 0.021(3) 0.014(3) 0.008(2)
O31 0.078(4) 0.049(4) 0.058(4) 0.033(3) 0.034(3) 0.034(3)
O11 0.023(3) 0.037(3) 0.025(3) -0.006(3) -0.008(2) -0.013(3)
O12 0.020(3) 0.040(3) 0.022(3) 0.001(2) 0.007(2) -0.001(2)
O21 0.022(3) 0.031(3) 0.028(3) -0.004(3) 0.005(2) -0.001(2)
O22 0.017(3) 0.029(3) 0.031(3) 0.001(3) 0.005(2) 0.003(2)
O41 0.022(3) 0.038(3) 0.031(3) 0.004(2) 0.007(2) 0.002(2)
O42 0.028(3) 0.033(3) 0.030(3) -0.006(3) -0.002(2) 0.006(3)
O51 0.020(3) 0.033(3) 0.027(3) 0.000(3) 0.002(2) 0.002(2)
O52 0.020(3) 0.036(3) 0.020(3) -0.006(3) -0.006(2) -0.003(2)
Ru1 0.0180(3) 0.0212(3) 0.0204(3) -0.0008(3) 0.0024(2) 0.0002(2)
Ru11 0.0203(3) 0.0249(3) 0.0210(4) -0.0024(3) 0.0027(2) 0.0008(3)

loop_
_atom_type_symbol
_atom_type_description
_atom_type_scat_dispersion_real
_atom_type_scat_dispersion_imag
_atom_type_scat_source
C C 0.0033 0.0016 'International Tables Vol C Tables 4.2.6.8 and 6.1.1.4'
H H 0.0000 0.0000 'International Tables Vol C Tables 4.2.6.8 and 6.1.1.4'
B B 0.0013 0.0007 'International Tables Vol C Tables 4.2.6.8 and 6.1.1.4'
N N 0.0061 0.0033 'International Tables Vol C Tables 4.2.6.8 and 6.1.1.4'
O O 0.0106 0.0060 'International Tables Vol C Tables 4.2.6.8 and 6.1.1.4'
Ru Ru -1.2594 0.8363 'International Tables Vol C Tables 4.2.6.8 and 6.1.1.4'
Cl Cl 0.1484 0.1585 'International Tables Vol C Tables 4.2.6.8 and 6.1.1.4'

loop_
_geom_angle_atom_site_label_1
_geom_angle_atom_site_label_2
_geom_angle_atom_site_label_3
_geom_angle
N4 C1 N2 125.6(6)
N4 C1 C211 118.4(6)
N2 C1 C211 115.8(6)
O1 C2 N3 123.7(6)
O1 C2 N1 122.7(6)
N3 C2 N1 113.6(6)
N1 C3 C4 111.4(5)
N1 C3 C5 110.4(6)
C4 C3 C5 114.5(6)
N1 C3 H3 106.7
C4 C3 H3 106.7
C5 C3 H3 106.7
C3 C4 H4A 109.5
C3 C4 H4B 109.5
H4A C4 H4B 109.5
C3 C4 H4C 109.5
H4A C4 H4C 109.5
H4B C4 H4C 109.5
C3 C5 H5A 109.5
C3 C5 H5B 109.5
H5A C5 H5B 109.5
C3 C5 H5C 109.5
H5A C5 H5C 109.5
H5B C5 H5C 109.5
C7 C6 C9 112.6(6)
C7 C6 N3 109.4(5)
C9 C6 N3 109.2(5)
C7 C6 H6 108.5
C9 C6 H6 108.5
N3 C6 H6 108.5
C6 C7 H7A 109.5
C6 C7 H7B 109.5
H7A C7 H7B 109.5
C6 C7 H7C 109.5
H7A C7 H7C 109.5
H7B C7 H7C 109.5
C6 C9 H9A 109.5
C6 C9 H9B 109.5
H9A C9 H9B 109.5
C6 C9 H9C 109.5
H9A C9 H9C 109.5
H9B C9 H9C 109.5
C13 C12 C211 118.1(7)
C13 C12 H12 120.9
C211 C12 H12 120.9
C14 C13 C12 119.7(7)
C14 C13 H13 120.1
C12 C13 H13 120.1
C13 C14 C15 120.1(7)
C13 C14 H14 120.0
C15 C14 H14 120.0
N11 C15 C14 120.8(6)
N11 C15 H15 119.6
C14 C15 H15 119.6
C22 C21 H21A 109.5
C22 C21 H21B 109.5
H21A C21 H21B 109.5
C22 C21 H21C 109.5
H21A C21 H21C 109.5
H21B C21 H21C 109.5
O11 C22 C23 125.2(6)
O11 C22 C21 113.0(7)
C23 C22 C21 121.7(7)
C24 C23 C22 126.2(7)
C24 C23 H23 116.9
C22 C23 H23 116.9
O12 C24 C23 124.7(7)
O12 C24 C25 114.7(6)
C23 C24 C25 120.3(7)
C24 C25 H25A 109.5
C24 C25 H25B 109.5
H25A C25 H25B 109.5
C24 C25 H25C 109.5
H25A C25 H25C 109.5
H25B C25 H25C 109.5
C32 C31 H31A 109.5
C32 C31 H31B 109.5
H31A C31 H31B 109.5
C32 C31 H31C 109.5
H31A C31 H31C 109.5
H31B C31 H31C 109.5
O21 C32 C33 126.7(6)
O21 C32 C31 114.1(6)
C33 C32 C31 119.3(6)
C34 C33 C32 127.4(7)
C34 C33 H33 116.3
C32 C33 H33 116.3
O22 C34 C33 126.7(6)
O22 C34 C35 116.1(6)
C33 C34 C35 117.2(7)
C34 C35 H35A 109.5
C34 C35 H35B 109.5
H35A C35 H35B 109.5
C34 C35 H35C 109.5
H35A C35 H35C 109.5
H35B C35 H35C 109.5
N24 C41 N22 123.7(6)
N24 C41 C51 119.5(6)
N22 C41 C51 116.2(6)
O31 C42 N23 123.6(6)
O31 C42 N21 122.3(6)
N23 C42 N21 114.1(6)
N21 C43 C44 111.7(6)
N21 C43 C45 109.2(6)
C44 C43 C45 114.5(6)
N21 C43 H43 107.0
C44 C43 H43 107.0
C45 C43 H43 107.0
C43 C44 H44A 109.5
C43 C44 H44B 109.5
H44A C44 H44B 109.5
C43 C44 H44C 109.5
H44A C44 H44C 109.5
H44B C44 H44C 109.5
C43 C45 H45A 109.5
C43 C45 H45B 109.5
H45A C45 H45B 109.5
C43 C45 H45C 109.5
H45A C45 H45C 109.5
H45B C45 H45C 109.5
C48 C46 N23 109.1(7)
C48 C46 C47 113.9(7)
N23 C46 C47 108.5(6)
C48 C46 H46 108.4
N23 C46 H46 108.4
C47 C46 H46 108.4
C46 C47 H47A 109.5
C46 C47 H47B 109.5
H47A C47 H47B 109.5
C46 C47 H47C 109.5
H47A C47 H47C 109.5
H47B C47 H47C 109.5
C46 C48 H48A 109.5
C46 C48 H48B 109.5
H48A C48 H48B 109.5
C46 C48 H48C 109.5
H48A C48 H48C 109.5
H48B C48 H48C 109.5
N31 C51 C52 121.4(6)
N31 C51 C41 114.8(6)
C52 C51 C41 123.7(7)
C53 C52 C51 119.0(7)
C53 C52 H52 120.5
C51 C52 H52 120.5
C52 C53 C54 119.6(7)
C52 C53 H53 120.2
C54 C53 H53 120.2
C55 C54 C53 117.1(7)
C55 C54 H54 121.5
C53 C54 H54 121.5
N31 C55 C54 124.4(7)
N31 C55 H55 117.8
C54 C55 H55 117.8
C62 C61 H61A 109.5
C62 C61 H61B 109.5
H61A C61 H61B 109.5
C62 C61 H61C 109.5
H61A C61 H61C 109.5
H61B C61 H61C 109.5
O41 C62 C63 123.5(7)
O41 C62 C61 113.9(7)
C63 C62 C61 122.6(7)
C64 C63 C62 127.4(7)
C64 C63 H63 116.3
C62 C63 H63 116.3
O42 C64 C63 125.3(7)
O42 C64 C65 114.7(7)
C63 C64 C65 119.9(7)
C64 C65 H65A 109.5
C64 C65 H65B 109.5
H65A C65 H65B 109.5
C64 C65 H65C 109.5
H65A C65 H65C 109.5
H65B C65 H65C 109.5
C72 C71 H71A 109.5
C72 C71 H71B 109.5
H71A C71 H71B 109.5
C72 C71 H71C 109.5
H71A C71 H71C 109.5
H71B C71 H71C 109.5
O51 C72 C73 124.0(6)
O51 C72 C71 115.9(6)
C73 C72 C71 120.0(7)
C74 C73 C72 128.2(7)
C74 C73 H73 115.9
C72 C73 H73 115.9
O52 C74 C73 127.0(6)
O52 C74 C75 114.3(6)
C73 C74 C75 118.7(7)
C74 C75 H75A 109.5
C74 C75 H75B 109.5
H75A C75 H75B 109.5
C74 C75 H75C 109.5
H75A C75 H75C 109.5
H75B C75 H75C 109.5
C81 C80 C85 114.7(7)
C81 C80 B1 123.3(7)
C85 C80 B1 121.8(7)
C82 C81 C80 124.9(9)
C82 C81 H81 117.5
C80 C81 H81 117.5
C81 C82 C83 118.6(10)
C81 C82 H82 120.7
C83 C82 H82 120.7
C84 C83 C82 119.4(9)
C84 C83 H83 120.3
C82 C83 H83 120.3
C83 C84 C85 120.2(9)
C83 C84 H84 119.9
C85 C84 H84 119.9
C84 C85 C80 122.2(8)
C84 C85 H85 118.9
C80 C85 H85 118.9
C87 C86 C91 113.8(7)
C87 C86 B1 122.0(6)
C91 C86 B1 124.0(7)
C86 C87 C88 122.9(8)
C86 C87 H87 118.5
C88 C87 H87 118.5
C89 C88 C87 119.7(9)
C89 C88 H88 120.2
C87 C88 H88 120.2
C90 C89 C88 119.1(9)
C90 C89 H89 120.5
C88 C89 H89 120.5
C89 C90 C91 121.1(8)
C89 C90 H90 119.5
C91 C90 H90 119.5
C90 C91 C86 123.3(8)
C90 C91 H91 118.3
C86 C91 H91 118.3
C97 C92 C93 115.3(7)
C97 C92 B1 119.9(6)
C93 C92 B1 124.3(6)
C94 C93 C92 121.6(8)
C94 C93 H93 119.2
C92 C93 H93 119.2
C93 C94 C95 122.8(8)
C93 C94 H94 118.6
C95 C94 H94 118.6
C94 C95 C96 115.8(8)
C94 C95 H95 122.1
C96 C95 H95 122.1
C97 C96 C95 123.0(8)
C97 C96 H96 118.5
C95 C96 H96 118.5
C96 C97 C92 121.5(7)
C96 C97 H97 119.3
C92 C97 H97 119.3
C99 C98 C103 114.2(7)
C99 C98 B1 122.7(6)
C103 C98 B1 122.7(6)
C100 C99 C98 122.9(7)
C100 C99 H99 118.5
C98 C99 H99 118.6
C101 C100 C99 120.8(7)
C101 C100 H100 119.6
C99 C100 H100 119.6
C100 C101 C102 118.8(8)
C100 C101 H101 120.6
C102 C101 H101 120.6
C101 C102 C103 122.1(8)
C101 C102 H102 118.9
C103 C102 H102 118.9
C102 C103 C98 121.2(7)
C102 C103 H103 119.4
C98 C103 H103 119.4
C105 C104 C109 115.3(7)
C105 C104 B2 123.4(6)
C109 C104 B2 121.0(6)
C104 C105 C106 123.2(7)
C104 C105 H105 118.4
C106 C105 H105 118.4
C107 C106 C105 120.6(7)
C107 C106 H106 119.7
C105 C106 H106 119.7
C108 C107 C106 118.8(7)
C108 C107 H107 120.6
C106 C107 H107 120.6
C107 C108 C109 120.9(7)
C107 C108 H108 119.6
C109 C108 H108 119.6
C108 C109 C104 121.3(7)
C108 C109 H109 119.3
C104 C109 H109 119.4
C111 C110 C115 115.9(7)
C111 C110 B2 121.3(7)
C115 C110 B2 122.3(7)
C110 C111 C112 122.1(8)
C110 C111 H111 118.9
C112 C111 H111 118.9
N11 C211 C12 121.9(6)
N11 C211 C1 113.5(6)
C12 C211 C1 124.3(6)
C113 C112 C111 119.5(9)
C113 C112 H112 120.2
C111 C112 H112 120.2
C114 C113 C112 118.4(9)
C114 C113 H113 120.8
C112 C113 H113 120.8
C113 C114 C115 122.5(9)
C113 C114 H114 118.8
C115 C114 H114 118.8
C110 C115 C114 121.5(8)
C110 C115 H115 119.3
C114 C115 H115 119.3
C121 C116 C117 113.7(6)
C121 C116 B2 123.2(6)
C117 C116 B2 122.8(6)
C118 C117 C116 123.3(7)
C118 C117 H117 118.4
C116 C117 H117 118.4
C119 C118 C117 119.1(7)
C119 C118 H118 120.5
C117 C118 H118 120.5
C118 C119 C120 121.2(7)
C118 C119 H119 119.4
C120 C119 H119 119.4
C121 C120 C119 116.9(8)
C121 C120 H120 121.5
C119 C120 H120 121.5
C120 C121 C116 125.8(7)
C120 C121 H121 117.1
C116 C121 H121 117.1
C127 C122 C123 115.1(7)
C127 C122 B2 125.6(7)
C123 C122 B2 119.2(7)
C124 C123 C122 123.1(8)
C124 C123 H123 118.5
C122 C123 H123 118.5
C123 C124 C125 119.8(8)
C123 C124 H124 120.1
C125 C124 H124 120.1
C126 C125 C124 118.3(8)
C126 C125 H125 120.8
C124 C125 H125 120.8
C125 C126 C127 120.8(8)
C125 C126 H126 119.6
C127 C126 H126 119.6
C122 C127 C126 122.8(8)
C122 C127 H127 118.6
C126 C127 H127 118.6
C129 C128 H12A 109.5
C129 C128 H12B 109.5
H12A C128 H12B 109.5
C129 C128 H12C 109.5
H12A C128 H12C 109.5
H12B C128 H12C 109.5
C129 O6 C130 109.0(9)
C131 C130 O6 106.9(11)
C131 C130 H13A 110.3
O6 C130 H13A 110.3
C131 C130 H13B 110.3
O6 C130 H13B 110.3
H13A C130 H13B 108.6
C92 B1 C86 114.6(6)
C92 B1 C98 103.6(6)
C86 B1 C98 110.0(6)
C92 B1 C80 111.4(6)
C86 B1 C80 104.8(6)
C98 B1 C80 112.8(6)
C116 B2 C110 114.5(6)
C116 B2 C104 104.3(6)
C110 B2 C104 111.7(6)
C116 B2 C122 111.1(6)
C110 B2 C122 103.5(6)
C104 B2 C122 112.0(6)
N2 N1 C2 123.8(5)
N2 N1 C3 117.1(5)
C2 N1 C3 119.1(5)
N1 N2 C1 113.0(5)
N1 N2 Ru1 134.6(4)
C1 N2 Ru1 112.4(4)
N4 N3 C2 124.8(5)
N4 N3 C6 116.6(5)
C2 N3 C6 117.6(5)
C1 N4 N3 117.1(5)
C15 N11 C211 119.3(6)
C15 N11 Ru1 127.2(4)
C211 N11 Ru1 113.3(4)
N22 N21 C42 124.2(5)
N22 N21 C43 117.1(5)
C42 N21 C43 118.6(6)
N21 N22 C41 114.3(5)
N21 N22 Ru11 133.8(4)
C41 N22 Ru11 111.8(4)
N24 N23 C42 123.2(5)
N24 N23 C46 115.9(5)
C42 N23 C46 119.6(6)
C41 N24 N23 118.9(6)
C55 N31 C51 118.3(6)
C55 N31 Ru11 128.7(4)
C51 N31 Ru11 112.9(4)
C22 O11 Ru1 122.8(4)
C24 O12 Ru1 124.3(4)
C32 O21 Ru1 122.4(4)
C34 O22 Ru1 122.6(4)
C62 O41 Ru11 124.9(5)
C64 O42 Ru11 122.9(5)
C72 O51 Ru11 124.5(4)
C74 O52 Ru11 122.9(4)
N2 Ru1 O22 93.0(2)
N2 Ru1 O12 173.2(2)
O22 Ru1 O12 84.43(18)
N2 Ru1 O11 93.3(2)
O22 Ru1 O11 173.6(2)
O12 Ru1 O11 89.20(18)
N2 Ru1 O21 100.4(2)
O22 Ru1 O21 93.01(18)
O12 Ru1 O21 86.07(17)
O11 Ru1 O21 86.11(18)
N2 Ru1 N11 81.6(2)
O22 Ru1 N11 85.70(19)
O12 Ru1 N11 91.87(19)
O11 Ru1 N11 94.9(2)
O21 Ru1 N11 177.7(2)
N22 Ru11 O41 172.7(2)
N22 Ru11 O42 91.1(2)
O41 Ru11 O42 90.5(2)
N22 Ru11 O52 92.4(2)
O41 Ru11 O52 86.00(19)
O42 Ru11 O52 176.5(2)
N22 Ru11 O51 101.9(2)
O41 Ru11 O51 85.34(17)
O42 Ru11 O51 86.47(18)
O52 Ru11 O51 93.21(18)
N22 Ru11 N31 81.5(2)
O41 Ru11 N31 91.29(19)
O42 Ru11 N31 93.8(2)
O52 Ru11 N31 86.3(2)
O51 Ru11 N31 176.6(2)
O6 C129 C128 109.0(9)
O6 C129 H12D 109.9
C128 C129 H12D 109.9
O6 C129 H12E 109.9
C128 C129 H12E 109.9
H12D C129 H12E 108.3
C130 C131 H13C 109.5
C130 C131 H13D 109.5
H13C C131 H13D 109.5
C130 C131 H13E 109.5
H13C C131 H13E 109.5
H13D C131 H13E 109.5

loop_
_geom_bond_atom_site_label_1
_geom_bond_atom_site_label_2
_geom_bond_distance
C1 N4 1.333(8)
C1 N2 1.421(8)
C1 C211 1.473(9)
C2 O1 1.198(7)
C2 N3 1.411(8)
C2 N1 1.423(9)
C3 N1 1.500(8)
C3 C4 1.526(9)
C3 C5 1.537(10)
C3 H3 1.0000
C4 H4A 0.9800
C4 H4B 0.9800
C4 H4C 0.9800
C5 H5A 0.9800
C5 H5B 0.9800
C5 H5C 0.9800
C6 C7 1.510(10)
C6 C9 1.512(9)
C6 N3 1.525(8)
C6 H6 1.0000
C7 H7A 0.9800
C7 H7B 0.9800
C7 H7C 0.9800
C9 H9A 0.9800
C9 H9B 0.9800
C9 H9C 0.9800
C12 C13 1.386(10)
C12 C211 1.387(9)
C12 H12 0.9500
C13 C14 1.375(10)
C13 H13 0.9500
C14 C15 1.379(9)
C14 H14 0.9500
C15 N11 1.351(8)
C15 H15 0.9500
C21 C22 1.502(10)
C21 H21A 0.9800
C21 H21B 0.9800
C21 H21C 0.9800
C22 O11 1.298(8)
C22 C23 1.405(10)
C23 C24 1.387(10)
C23 H23 0.9500
C24 O12 1.294(7)
C24 C25 1.527(9)
C25 H25A 0.9800
C25 H25B 0.9800
C25 H25C 0.9800
C31 C32 1.533(9)
C31 H31A 0.9800
C31 H31B 0.9800
C31 H31C 0.9800
C32 O21 1.273(7)
C32 C33 1.412(10)
C33 C34 1.371(10)
C33 H33 0.9500
C34 O22 1.309(7)
C34 C35 1.516(9)
C35 H35A 0.9800
C35 H35B 0.9800
C35 H35C 0.9800
C41 N24 1.320(9)
C41 N22 1.413(8)
C41 C51 1.445(9)
C42 O31 1.197(8)
C42 N23 1.397(8)
C42 N21 1.408(9)
C43 N21 1.508(8)
C43 C44 1.529(10)
C43 C45 1.536(10)
C43 H43 1.0000
C44 H44A 0.9800
C44 H44B 0.9800
C44 H44C 0.9800
C45 H45A 0.9800
C45 H45B 0.9800
C45 H45C 0.9800
C46 C48 1.498(11)
C46 N23 1.508(8)
C46 C47 1.537(11)
C46 H46 1.0000
C47 H47A 0.9800
C47 H47B 0.9800
C47 H47C 0.9800
C48 H48A 0.9800
C48 H48B 0.9800
C48 H48C 0.9800
C51 N31 1.356(8)
C51 C52 1.409(9)
C52 C53 1.373(9)
C52 H52 0.9500
C53 C54 1.422(10)
C53 H53 0.9500
C54 C55 1.373(10)
C54 H54 0.9500
C55 N31 1.340(8)
C55 H55 0.9500
C61 C62 1.502(10)
C61 H61A 0.9800
C61 H61B 0.9800
C61 H61C 0.9800
C62 O41 1.309(8)
C62 C63 1.391(11)
C63 C64 1.389(10)
C63 H63 0.9500
C64 O42 1.300(8)
C64 C65 1.541(11)
C65 H65A 0.9800
C65 H65B 0.9800
C65 H65C 0.9800
C71 C72 1.504(9)
C71 H71A 0.9800
C71 H71B 0.9800
C71 H71C 0.9800
C72 O51 1.306(8)
C72 C73 1.410(10)
C73 C74 1.405(10)
C73 H73 0.9500
C74 O52 1.293(8)
C74 C75 1.538(9)
C75 H75A 0.9800
C75 H75B 0.9800
C75 H75C 0.9800
C80 C81 1.408(10)
C80 C85 1.420(10)
C80 B1 1.667(11)
C81 C82 1.394(11)
C81 H81 0.9500
C82 C83 1.410(14)
C82 H82 0.9500
C83 C84 1.397(13)
C83 H83 0.9500
C84 C85 1.417(11)
C84 H84 0.9500
C85 H85 0.9500
C86 C87 1.428(10)
C86 C91 1.436(10)
C86 B1 1.653(11)
C87 C88 1.434(11)
C87 H87 0.9500
C88 C89 1.400(13)
C88 H88 0.9500
C89 C90 1.387(13)
C89 H89 0.9500
C90 C91 1.397(12)
C90 H90 0.9500
C91 H91 0.9500
C92 C97 1.413(10)
C92 C93 1.441(10)
C92 B1 1.644(10)
C93 C94 1.383(10)
C93 H93 0.9500
C94 C95 1.401(12)
C94 H94 0.9500
C95 C96 1.401(11)
C95 H95 0.9500
C96 C97 1.394(10)
C96 H96 0.9500
C97 H97 0.9500
C98 C99 1.425(9)
C98 C103 1.438(9)
C98 B1 1.662(10)
C99 C100 1.400(9)
C99 H99 0.9500
C100 C101 1.369(10)
C100 H100 0.9500
C101 C102 1.373(11)
C101 H101 0.9500
C102 C103 1.400(10)
C102 H102 0.9500
C103 H103 0.9500
C104 C105 1.390(10)
C104 C109 1.437(9)
C104 B2 1.667(11)
C105 C106 1.403(10)
C105 H105 0.9500
C106 C107 1.394(10)
C106 H106 0.9500
C107 C108 1.375(10)
C107 H107 0.9500
C108 C109 1.419(10)
C108 H108 0.9500
C109 H109 0.9500
C110 C111 1.400(10)
C110 C115 1.404(11)
C110 B2 1.665(11)
C111 C112 1.432(12)
C111 H111 0.9500
C211 N11 1.358(8)
C112 C113 1.420(13)
C112 H112 0.9500
C113 C114 1.336(12)
C113 H113 0.9500
C114 C115 1.426(11)
C114 H114 0.9500
C115 H115 0.9500
C116 C121 1.400(9)
C116 C117 1.429(9)
C116 B2 1.632(10)
C117 C118 1.399(10)
C117 H117 0.9500
C118 C119 1.385(10)
C118 H118 0.9500
C119 C120 1.413(10)
C119 H119 0.9500
C120 C121 1.395(10)
C120 H120 0.9500
C121 H121 0.9500
C122 C127 1.379(10)
C122 C123 1.397(10)
C122 B2 1.690(10)
C123 C124 1.384(11)
C123 H123 0.9500
C124 C125 1.411(12)
C124 H124 0.9500
C125 C126 1.345(12)
C125 H125 0.9500
C126 C127 1.412(11)
C126 H126 0.9500
C127 H127 0.9500
C128 C129 1.458(12)
C128 H12A 0.9800
C128 H12B 0.9800
C128 H12C 0.9800
O6 C129 1.373(11)
O6 C130 1.475(13)
C130 C131 1.403(15)
C130 H13A 0.9900
C130 H13B 0.9900
N1 N2 1.397(7)
N2 Ru1 1.965(5)
N3 N4 1.341(7)
N11 Ru1 2.062(5)
N21 N22 1.372(7)
N22 Ru11 1.988(5)
N23 N24 1.343(7)
N31 Ru11 2.055(5)
O11 Ru1 2.043(4)
O12 Ru1 2.029(4)
O21 Ru1 2.059(4)
O22 Ru1 2.024(5)
O41 Ru11 2.015(4)
O42 Ru11 2.031(5)
O51 Ru11 2.048(4)
O52 Ru11 2.037(4)
C129 H12D 0.9900
C129 H12E 0.9900
C131 H13C 0.9800
C131 H13D 0.9800
C131 H13E 0.9800

loop_
_geom_torsion_atom_site_label_1
_geom_torsion_atom_site_label_2
_geom_torsion_atom_site_label_3
_geom_torsion_atom_site_label_4
_geom_torsion
C211 C12 C13 C14 -1.2(12)
C12 C13 C14 C15 0.9(13)
C13 C14 C15 N11 -0.6(12)
O11 C22 C23 C24 -6.3(12)
C21 C22 C23 C24 168.7(7)
C22 C23 C24 O12 8.1(12)
C22 C23 C24 C25 -164.9(7)
O21 C32 C33 C34 1.7(12)
C31 C32 C33 C34 -179.4(7)
C32 C33 C34 O22 -1.5(12)
C32 C33 C34 C35 179.1(7)
N24 C41 C51 N31 174.1(6)
N22 C41 C51 N31 2.6(9)
N24 C41 C51 C52 -2.4(12)
N22 C41 C51 C52 -173.9(7)
N31 C51 C52 C53 -2.3(12)
C41 C51 C52 C53 174.0(8)
C51 C52 C53 C54 -1.7(13)
C52 C53 C54 C55 4.4(13)
C53 C54 C55 N31 -3.4(12)
O41 C62 C63 C64 -11.3(13)
C61 C62 C63 C64 170.4(8)
C62 C63 C64 O42 8.2(12)
C62 C63 C64 C65 -167.8(8)
O51 C72 C73 C74 3.2(12)
C71 C72 C73 C74 -176.7(7)
C72 C73 C74 O52 -1.9(12)
C72 C73 C74 C75 176.1(7)
C85 C80 C81 C82 -0.3(12)
B1 C80 C81 C82 -175.6(7)
C80 C81 C82 C83 -1.1(13)
C81 C82 C83 C84 2.5(14)
C82 C83 C84 C85 -2.5(14)
C83 C84 C85 C80 0.9(13)
C81 C80 C85 C84 0.5(11)
B1 C80 C85 C84 175.8(7)
C91 C86 C87 C88 1.0(10)
B1 C86 C87 C88 176.9(7)
C86 C87 C88 C89 1.0(12)
C87 C88 C89 C90 -0.6(12)
C88 C89 C90 C91 -1.8(12)
C89 C90 C91 C86 4.0(12)
C87 C86 C91 C90 -3.5(10)
B1 C86 C91 C90 -179.3(7)
C97 C92 C93 C94 -2.9(10)
B1 C92 C93 C94 -174.3(7)
C92 C93 C94 C95 1.2(12)
C93 C94 C95 C96 0.4(12)
C94 C95 C96 C97 -0.2(12)
C95 C96 C97 C92 -1.7(12)
C93 C92 C97 C96 3.1(10)
B1 C92 C97 C96 174.9(7)
C103 C98 C99 C100 0.7(10)
B1 C98 C99 C100 173.1(7)
C98 C99 C100 C101 0.1(11)
C99 C100 C101 C102 -0.4(11)
C100 C101 C102 C103 -0.2(11)
C101 C102 C103 C98 1.2(11)
C99 C98 C103 C102 -1.4(10)
B1 C98 C103 C102 -173.8(7)
C109 C104 C105 C106 0.2(11)
B2 C104 C105 C106 173.5(7)
C104 C105 C106 C107 -0.6(12)
C105 C106 C107 C108 -0.3(11)
C106 C107 C108 C109 1.6(11)
C107 C108 C109 C104 -2.1(11)
C105 C104 C109 C108 1.2(10)
B2 C104 C109 C108 -172.3(6)
C115 C110 C111 C112 -2.9(11)
B2 C110 C111 C112 -175.4(7)
C13 C12 C211 N11 1.2(11)
C13 C12 C211 C1 -171.8(7)
N4 C1 C211 N11 -177.2(6)
N2 C1 C211 N11 -2.0(9)
N4 C1 C211 C12 -3.7(11)
N2 C1 C211 C12 171.5(7)
C110 C111 C112 C113 1.9(13)
C111 C112 C113 C114 -1.3(14)
C112 C113 C114 C115 1.9(14)
C111 C110 C115 C114 3.4(11)
B2 C110 C115 C114 175.8(7)
C113 C114 C115 C110 -3.1(13)
C121 C116 C117 C118 2.3(10)
B2 C116 C117 C118 176.5(7)
C116 C117 C118 C119 -2.3(11)
C117 C118 C119 C120 1.1(11)
C118 C119 C120 C121 0.0(11)
C119 C120 C121 C116 0.1(12)
C117 C116 C121 C120 -1.1(11)
B2 C116 C121 C120 -175.3(7)
C127 C122 C123 C124 0.2(10)
B2 C122 C123 C124 -176.8(7)
C122 C123 C124 C125 -1.7(12)
C123 C124 C125 C126 2.3(12)
C124 C125 C126 C127 -1.5(12)
C123 C122 C127 C126 0.7(10)
B2 C122 C127 C126 177.4(6)
C125 C126 C127 C122 0.1(11)
C129 O6 C130 C131 -175.4(10)
C97 C92 B1 C86 158.8(6)
C93 C92 B1 C86 -30.2(10)
C97 C92 B1 C98 -81.4(7)
C93 C92 B1 C98 89.6(8)
C97 C92 B1 C80 40.1(9)
C93 C92 B1 C80 -148.9(7)
C87 C86 B1 C92 157.3(6)
C91 C86 B1 C92 -27.2(10)
C87 C86 B1 C98 41.1(9)
C91 C86 B1 C98 -143.4(6)
C87 C86 B1 C80 -80.3(8)
C91 C86 B1 C80 95.2(8)
C99 C98 B1 C92 -87.6(7)
C103 C98 B1 C92 84.2(8)
C99 C98 B1 C86 35.3(9)
C103 C98 B1 C86 -152.9(6)
C99 C98 B1 C80 151.9(6)
C103 C98 B1 C80 -36.4(9)
C81 C80 B1 C92 -150.4(7)
C85 C80 B1 C92 34.7(9)
C81 C80 B1 C86 85.2(8)
C85 C80 B1 C86 -89.7(8)
C81 C80 B1 C98 -34.4(10)
C85 C80 B1 C98 150.7(7)
C121 C116 B2 C110 -145.6(7)
C117 C116 B2 C110 40.7(9)
C121 C116 B2 C104 92.0(7)
C117 C116 B2 C104 -81.6(8)
C121 C116 B2 C122 -28.8(10)
C117 C116 B2 C122 157.5(6)
C111 C110 B2 C116 -158.0(7)
C115 C110 B2 C116 30.0(10)
C111 C110 B2 C104 -39.8(9)
C115 C110 B2 C104 148.2(7)
C111 C110 B2 C122 80.9(8)
C115 C110 B2 C122 -91.1(8)
C105 C104 B2 C116 -80.3(8)
C109 C104 B2 C116 92.7(7)
C105 C104 B2 C110 155.5(7)
C109 C104 B2 C110 -31.5(9)
C105 C104 B2 C122 39.9(9)
C109 C104 B2 C122 -147.1(6)
C127 C122 B2 C116 136.2(7)
C123 C122 B2 C116 -47.1(9)
C127 C122 B2 C110 -100.4(8)
C123 C122 B2 C110 76.2(8)
C127 C122 B2 C104 20.1(9)
C123 C122 B2 C104 -163.3(6)
O1 C2 N1 N2 -175.7(6)
N3 C2 N1 N2 4.3(9)
O1 C2 N1 C3 4.4(10)
N3 C2 N1 C3 -175.6(5)
C4 C3 N1 N2 112.6(6)
C5 C3 N1 N2 -119.0(6)
C4 C3 N1 C2 -67.5(8)
C5 C3 N1 C2 60.9(8)
C2 N1 N2 C1 -13.8(8)
C3 N1 N2 C1 166.1(6)
C2 N1 N2 Ru1 169.1(5)
C3 N1 N2 Ru1 -11.0(8)
N4 C1 N2 N1 12.0(9)
C211 C1 N2 N1 -162.8(6)
N4 C1 N2 Ru1 -170.2(6)
C211 C1 N2 Ru1 15.0(7)
O1 C2 N3 N4 -170.6(7)
N1 C2 N3 N4 9.4(9)
O1 C2 N3 C6 -2.2(10)
N1 C2 N3 C6 177.8(5)
C7 C6 N3 N4 87.3(7)
C9 C6 N3 N4 -36.3(8)
C7 C6 N3 C2 -82.0(7)
C9 C6 N3 C2 154.3(6)
N2 C1 N4 N3 -0.1(10)
C211 C1 N4 N3 174.5(6)
C2 N3 N4 C1 -11.5(9)
C6 N3 N4 C1 180.0(6)
C14 C15 N11 C211 0.7(10)
C14 C15 N11 Ru1 -174.6(5)
C12 C211 N11 C15 -1.0(10)
C1 C211 N11 C15 172.7(6)
C12 C211 N11 Ru1 174.9(6)
C1 C211 N11 Ru1 -11.4(7)
O31 C42 N21 N22 -179.7(7)
N23 C42 N21 N22 0.7(10)
O31 C42 N21 C43 0.0(11)
N23 C42 N21 C43 -179.5(6)
C44 C43 N21 N22 -115.5(7)
C45 C43 N21 N22 116.9(7)
C44 C43 N21 C42 64.8(8)
C45 C43 N21 C42 -62.9(9)
C42 N21 N22 C41 8.6(9)
C43 N21 N22 C41 -171.1(6)
C42 N21 N22 Ru11 -176.1(5)
C43 N21 N22 Ru11 4.2(9)
N24 C41 N22 N21 -9.1(10)
C51 C41 N22 N21 162.0(6)
N24 C41 N22 Ru11 174.5(6)
C51 C41 N22 Ru11 -14.3(8)
O31 C42 N23 N24 169.3(7)
N21 C42 N23 N24 -11.1(10)
O31 C42 N23 C46 3.0(12)
N21 C42 N23 C46 -177.4(6)
C48 C46 N23 N24 -76.6(8)
C47 C46 N23 N24 48.0(8)
C48 C46 N23 C42 90.6(8)
C47 C46 N23 C42 -144.8(7)
N22 C41 N24 N23 -0.2(11)
C51 C41 N24 N23 -171.1(6)
C42 N23 N24 C41 11.1(10)
C46 N23 N24 C41 177.8(6)
C54 C55 N31 C51 -0.4(11)
C54 C55 N31 Ru11 175.6(6)
C52 C51 N31 C55 3.4(10)
C41 C51 N31 C55 -173.2(6)
C52 C51 N31 Ru11 -173.2(6)
C41 C51 N31 Ru11 10.2(8)
C23 C22 O11 Ru1 -17.0(9)
C21 C22 O11 Ru1 167.7(4)
C23 C24 O12 Ru1 14.1(9)
C25 C24 O12 Ru1 -172.5(4)
C33 C32 O21 Ru1 6.8(9)
C31 C32 O21 Ru1 -172.1(4)
C33 C34 O22 Ru1 -7.2(10)
C35 C34 O22 Ru1 172.2(4)
C63 C62 O41 Ru11 -8.1(10)
C61 C62 O41 Ru11 170.3(5)
C63 C64 O42 Ru11 13.5(9)
C65 C64 O42 Ru11 -170.3(5)
C73 C72 O51 Ru11 -5.2(10)
C71 C72 O51 Ru11 174.7(4)
C73 C74 O52 Ru11 2.7(9)
C75 C74 O52 Ru11 -175.4(4)
N1 N2 Ru1 O22 -113.8(6)
C1 N2 Ru1 O22 69.1(5)
N1 N2 Ru1 O12 178(24)
C1 N2 Ru1 O12 1(2)
N1 N2 Ru1 O11 66.5(6)
C1 N2 Ru1 O11 -110.6(5)
N1 N2 Ru1 O21 -20.2(6)
C1 N2 Ru1 O21 162.7(4)
N1 N2 Ru1 N11 161.0(6)
C1 N2 Ru1 N11 -16.1(4)
C34 O22 Ru1 N2 111.8(5)
C34 O22 Ru1 O12 -74.6(5)
C34 O22 Ru1 O11 -71(2)
C34 O22 Ru1 O21 11.2(5)
C34 O22 Ru1 N11 -166.9(5)
C24 O12 Ru1 N2 -138.0(17)
C24 O12 Ru1 O22 153.4(5)
C24 O12 Ru1 O11 -26.1(5)
C24 O12 Ru1 O21 60.0(5)
C24 O12 Ru1 N11 -121.1(5)
C22 O11 Ru1 N2 -159.1(5)
C22 O11 Ru1 O22 23(2)
C22 O11 Ru1 O12 27.2(5)
C22 O11 Ru1 O21 -58.9(5)
C22 O11 Ru1 N11 119.0(5)
C32 O21 Ru1 N2 -104.7(5)
C32 O21 Ru1 O22 -11.0(5)
C32 O21 Ru1 O12 73.2(5)
C32 O21 Ru1 O11 162.6(5)
C32 O21 Ru1 N11 45(5)
C15 N11 Ru1 N2 -168.9(6)
C211 N11 Ru1 N2 15.6(4)
C15 N11 Ru1 O22 97.4(6)
C211 N11 Ru1 O22 -78.1(4)
C15 N11 Ru1 O12 13.1(5)
C211 N11 Ru1 O12 -162.4(4)
C15 N11 Ru1 O11 -76.2(6)
C211 N11 Ru1 O11 108.3(4)
C15 N11 Ru1 O21 41(5)
C211 N11 Ru1 O21 -135(5)
N21 N22 Ru11 O41 -169.3(15)
C41 N22 Ru11 O41 6(2)
N21 N22 Ru11 O42 -66.6(6)
C41 N22 Ru11 O42 108.8(5)
N21 N22 Ru11 O52 113.8(6)
C41 N22 Ru11 O52 -70.8(5)
N21 N22 Ru11 O51 20.0(6)
C41 N22 Ru11 O51 -164.6(4)
N21 N22 Ru11 N31 -160.3(6)
C41 N22 Ru11 N31 15.1(5)
C62 O41 Ru11 N22 123.1(17)
C62 O41 Ru11 O42 20.4(5)
C62 O41 Ru11 O52 -159.6(5)
C62 O41 Ru11 O51 -66.0(5)
C62 O41 Ru11 N31 114.2(5)
C64 O42 Ru11 N22 164.5(5)
C64 O42 Ru11 O41 -22.7(5)
C64 O42 Ru11 O52 -22(4)
C64 O42 Ru11 O51 62.6(5)
C64 O42 Ru11 N31 -114.0(5)
C74 O52 Ru11 N22 -105.5(5)
C74 O52 Ru11 O41 81.7(5)
C74 O52 Ru11 O42 81(4)
C74 O52 Ru11 O51 -3.4(5)
C74 O52 Ru11 N31 173.2(5)
C72 O51 Ru11 N22 97.8(5)
C72 O51 Ru11 O41 -81.0(5)
C72 O51 Ru11 O42 -171.8(5)
C72 O51 Ru11 O52 4.7(5)
C72 O51 Ru11 N31 -77(4)
C55 N31 Ru11 N22 169.6(6)
C51 N31 Ru11 N22 -14.2(5)
C55 N31 Ru11 O41 -11.5(6)
C51 N31 Ru11 O41 164.7(5)
C55 N31 Ru11 O42 79.1(6)
C51 N31 Ru11 O42 -104.7(5)
C55 N31 Ru11 O52 -97.4(6)
C51 N31 Ru11 O52 78.7(5)
C55 N31 Ru11 O51 -16(4)
C51 N31 Ru11 O51 161(3)
C130 O6 C129 C128 178.8(9)

loop_
_platon_squeeze_void_nr
_platon_squeeze_void_average_x
_platon_squeeze_void_average_y
_platon_squeeze_void_average_z
_platon_squeeze_void_volume
_platon_squeeze_void_count_electrons
_platon_squeeze_void_content
1 0.058 0.007 0.329 13 1 ' '
2 0.058 -0.007 0.829 13 1 ' '
3 0.300 0.024 0.907 8 1 ' '
4 0.253 0.148 0.189 162 52 ' '
5 0.934 0.212 0.560 10 1 ' '
6 0.753 0.352 0.689 162 53 ' '
7 0.434 0.288 0.060 10 0 ' '
8 0.800 0.476 0.407 8 1 ' '
9 0.558 0.493 0.829 13 1 ' '
10 0.558 0.507 0.329 13 1 ' '
11 0.800 0.524 0.907 8 1 ' '
12 0.753 0.648 0.189 162 52 ' '
13 0.434 0.712 0.560 10 1 ' '
14 0.253 0.852 0.689 162 53 ' '
15 0.934 0.788 0.060 10 0 ' '
16 0.300 0.976 0.407 8 1 ' '
